data_4120802
loop_
_publ_author_name
'Takahiro Shiba'
'Takuya Kurahashi'
'Seijiro Matsubara'

_publ_section_title
;
 Nickel-Catalyzed Decarbonylative Alkylidenation of Phthalimides with
 Trimethylsilyl-Substituted Alkynes
;
_journal_name_full 'Journal of the American Chemical Society'
_journal_page_first 13636
_journal_page_last 13639
_journal_paper_doi 10.1021/ja4068172
_journal_volume 135
_journal_year 2013
_chemical_formula_sum 'C23 H24 N2 O2 Si'
_chemical_formula_weight 388.53
_chemical_name_systematic
; 
 ? 
;
_space_group_IT_number 14
_symmetry_cell_setting monoclinic
_symmetry_space_group_name_Hall '-P 2ybc'
_symmetry_space_group_name_H-M 'P 1 21/c 1'
_atom_sites_solution_hydrogens geom
_atom_sites_solution_primary direct
_atom_sites_solution_secondary difmap
_audit_creation_method SHELXL-97
_cell_angle_alpha 90.00
_cell_angle_beta 115.583(2)
_cell_angle_gamma 90.00
_cell_formula_units_Z 4
_cell_length_a 12.6718(14)
_cell_length_b 15.7328(17)
_cell_length_c 12.0343(13)
_cell_measurement_reflns_used 3107
_cell_measurement_temperature 298(2)
_cell_measurement_theta_max 24.02
_cell_measurement_theta_min 2.28
_cell_volume 2164.0(4)
_computing_cell_refinement 'Bruker SMART'
_computing_data_collection 'Bruker SMART'
_computing_data_reduction 'Bruker SAINT'
_computing_molecular_graphics 'Bruker SHELXTL'
_computing_publication_material 'Bruker SHELXTL'
_computing_structure_refinement 'SHELXL-97 (Sheldrick, 1997)'
_computing_structure_solution 'SHELXS-97 (Sheldrick, 1990)'
_diffrn_ambient_temperature 298(2)
_diffrn_measured_fraction_theta_full 0.990
_diffrn_measured_fraction_theta_max 0.990
_diffrn_measurement_device_type 'CCD area detector'
_diffrn_measurement_method 'phi and omega scans'
_diffrn_radiation_monochromator graphite
_diffrn_radiation_source 'fine-focus sealed tube'
_diffrn_radiation_type MoK\a
_diffrn_radiation_wavelength 0.71073
_diffrn_reflns_av_R_equivalents 0.0306
_diffrn_reflns_av_sigmaI/netI 0.0381
_diffrn_reflns_limit_h_max 13
_diffrn_reflns_limit_h_min -16
_diffrn_reflns_limit_k_max 19
_diffrn_reflns_limit_k_min -20
_diffrn_reflns_limit_l_max 15
_diffrn_reflns_limit_l_min -14
_diffrn_reflns_number 12988
_diffrn_reflns_theta_full 27.03
_diffrn_reflns_theta_max 27.03
_diffrn_reflns_theta_min 1.78
_exptl_absorpt_coefficient_mu 0.128
_exptl_absorpt_correction_T_max 0.9936
_exptl_absorpt_correction_T_min 0.9873
_exptl_absorpt_correction_type none
_exptl_crystal_colour colorless
_exptl_crystal_density_diffrn 1.193
_exptl_crystal_description needle
_exptl_crystal_F_000 824
_exptl_crystal_size_max 0.10
_exptl_crystal_size_mid 0.08
_exptl_crystal_size_min 0.05
_refine_diff_density_max 0.431
_refine_diff_density_min -0.225
_refine_diff_density_rms 0.049
_refine_ls_extinction_method none
_refine_ls_goodness_of_fit_ref 1.028
_refine_ls_hydrogen_treatment constr
_refine_ls_matrix_type full
_refine_ls_number_parameters 257
_refine_ls_number_reflns 4697
_refine_ls_number_restraints 0
_refine_ls_restrained_S_all 1.028
_refine_ls_R_factor_all 0.0716
_refine_ls_R_factor_gt 0.0532
_refine_ls_shift/su_max 0.000
_refine_ls_shift/su_mean 0.000
_refine_ls_structure_factor_coef Fsqd
_refine_ls_weighting_details 'calc w=1/[\s^2^(Fo^2^)+(0.0800P)^2^+0.2660P] where P=(Fo^2^+2Fc^2^)/3'
_refine_ls_weighting_scheme calc
_refine_ls_wR_factor_gt 0.1325
_refine_ls_wR_factor_ref 0.1439
_reflns_number_gt 3536
_reflns_number_total 4697
_reflns_threshold_expression >2sigma(I)
_cod_data_source_file ja4068172_3an.cif
_cod_data_source_block 3an
_cod_database_code 4120802

loop_
_symmetry_equiv_pos_as_xyz
'x, y, z'
'-x, y+1/2, -z+1/2'
'-x, -y, -z'
'x, -y-1/2, z-1/2'

loop_
_atom_site_label
_atom_site_type_symbol
_atom_site_fract_x
_atom_site_fract_y
_atom_site_fract_z
_atom_site_U_iso_or_equiv
_atom_site_adp_type
_atom_site_occupancy
_atom_site_symmetry_multiplicity
_atom_site_calc_flag
_atom_site_refinement_flags
N1 N 0.35231(13) 0.11471(10) 1.10179(14) 0.0412(4) Uani 1 1 d .
N2 N 0.28977(14) 0.05652(10) 1.01130(14) 0.0417(4) Uani 1 1 d .
O1 O 0.49354(14) 0.01610(9) 1.21445(14) 0.0632(4) Uani 1 1 d .
O2 O -0.18554(12) 0.11681(11) 0.66522(14) 0.0598(4) Uani 1 1 d .
C1 C 0.44245(15) 0.23598(11) 1.20036(15) 0.0362(4) Uani 1 1 d .
C2 C 0.25269(15) 0.24866(11) 1.00062(16) 0.0357(4) Uani 1 1 d .
C3 C 0.46944(17) 0.31552(12) 1.25543(17) 0.0436(5) Uani 1 1 d .
H3 H 0.4216 0.3621 1.2195 0.052 Uiso 1 1 calc R
C4 C 0.14004(15) 0.20657(11) 0.91431(15) 0.0371(4) Uani 1 1 d .
C5 C 0.33972(15) 0.20554(11) 1.08977(15) 0.0351(4) Uani 1 1 d .
C6 C -0.08070(16) 0.14683(13) 0.75232(18) 0.0441(5) Uani 1 1 d .
C7 C 0.11992(16) 0.17513(13) 0.79922(17) 0.0432(5) Uani 1 1 d .
H7 H 0.1806 0.1746 0.7753 0.052 Uiso 1 1 calc R
C8 C 0.04733(17) 0.20761(14) 0.94548(17) 0.0450(5) Uani 1 1 d .
H8 H 0.0590 0.2289 1.0220 0.054 Uiso 1 1 calc R
C9 C 0.45915(17) 0.08900(12) 1.19555(17) 0.0443(5) Uani 1 1 d .
C10 C 0.01172(17) 0.14475(14) 0.71991(18) 0.0470(5) Uani 1 1 d .
H10 H 0.0005 0.1226 0.6439 0.056 Uiso 1 1 calc R
C11 C 0.51337(17) 0.16727(12) 1.25964(17) 0.0414(4) Uani 1 1 d .
C12 C 0.61417(18) 0.17582(13) 1.36910(18) 0.0492(5) Uani 1 1 d .
H12 H 0.6613 0.1292 1.4064 0.059 Uiso 1 1 calc R
C13 C 0.56932(19) 0.32405(13) 1.36522(19) 0.0508(5) Uani 1 1 d .
H13 H 0.5881 0.3771 1.4029 0.061 Uiso 1 1 calc R
C14 C 0.3243(2) 0.02610(14) 0.92559(18) 0.0524(5) Uani 1 1 d .
H14 H 0.3876 0.0449 0.9124 0.063 Uiso 1 1 calc R
C15 C 0.19543(18) 0.01221(14) 1.0062(2) 0.0536(5) Uani 1 1 d .
H15 H 0.1569 0.0200 1.0559 0.064 Uiso 1 1 calc R
C16 C 0.64182(18) 0.25551(14) 1.42029(18) 0.0517(5) Uani 1 1 d .
H16 H 0.7097 0.2635 1.4925 0.062 Uiso 1 1 calc R
C17 C -0.06301(17) 0.17786(15) 0.86599(18) 0.0493(5) Uani 1 1 d .
H17 H -0.1241 0.1789 0.8893 0.059 Uiso 1 1 calc R
C18 C -0.28331(18) 0.12287(18) 0.6934(2) 0.0669(7) Uani 1 1 d .
H18A H -0.2675 0.0917 0.7675 0.100 Uiso 1 1 calc R
H18B H -0.3512 0.0996 0.6268 0.100 Uiso 1 1 calc R
H18C H -0.2973 0.1815 0.7050 0.100 Uiso 1 1 calc R
C19 C 0.1687(2) -0.04564(16) 0.9141(2) 0.0716(8) Uani 1 1 d .
H19 H 0.1075 -0.0846 0.8889 0.086 Uiso 1 1 calc R
C20 C 0.39906(18) 0.40421(16) 0.9857(2) 0.0608(6) Uani 1 1 d .
H20A H 0.3910 0.4435 0.9215 0.091 Uiso 1 1 calc R
H20B H 0.4455 0.3566 0.9834 0.091 Uiso 1 1 calc R
H20C H 0.4367 0.4320 1.0642 0.091 Uiso 1 1 calc R
C21 C 0.2488(3) -0.03652(16) 0.8639(2) 0.0719(8) Uani 1 1 d .
H21 H 0.2500 -0.0681 0.7992 0.086 Uiso 1 1 calc R
C22 C 0.1553(2) 0.37836(17) 0.7951(2) 0.0726(8) Uani 1 1 d .
H22A H 0.0784 0.3579 0.7777 0.109 Uiso 1 1 calc R
H22B H 0.1867 0.3461 0.7485 0.109 Uiso 1 1 calc R
H22C H 0.1510 0.4373 0.7726 0.109 Uiso 1 1 calc R
C23 C 0.1896(2) 0.43339(16) 1.0459(2) 0.0678(7) Uani 1 1 d .
H23A H 0.2367 0.4281 1.1330 0.102 Uiso 1 1 calc R
H23B H 0.1112 0.4151 1.0262 0.102 Uiso 1 1 calc R
H23C H 0.1885 0.4917 1.0218 0.102 Uiso 1 1 calc R
Si1 Si 0.25198(4) 0.36637(3) 0.96246(5) 0.03784(17) Uani 1 1 d .

loop_
_atom_site_aniso_label
_atom_site_aniso_U_11
_atom_site_aniso_U_22
_atom_site_aniso_U_33
_atom_site_aniso_U_23
_atom_site_aniso_U_13
_atom_site_aniso_U_12
N1 0.0433(9) 0.0275(8) 0.0390(8) -0.0022(6) 0.0049(7) -0.0032(6)
N2 0.0446(9) 0.0311(8) 0.0405(8) -0.0042(7) 0.0099(7) -0.0044(7)
O1 0.0703(10) 0.0313(8) 0.0620(9) 0.0020(7) 0.0041(8) 0.0082(7)
O2 0.0347(7) 0.0776(12) 0.0540(9) -0.0145(8) 0.0068(7) -0.0102(7)
C1 0.0359(9) 0.0330(10) 0.0333(9) 0.0030(7) 0.0089(8) -0.0010(7)
C2 0.0337(9) 0.0343(10) 0.0344(9) 0.0002(7) 0.0104(7) -0.0020(7)
C3 0.0459(11) 0.0315(10) 0.0404(10) 0.0014(8) 0.0064(9) 0.0003(8)
C4 0.0336(9) 0.0341(10) 0.0350(9) 0.0018(8) 0.0068(8) -0.0002(7)
C5 0.0362(9) 0.0294(9) 0.0362(9) -0.0003(7) 0.0122(8) -0.0031(7)
C6 0.0348(10) 0.0460(12) 0.0412(10) -0.0026(8) 0.0068(8) -0.0029(8)
C7 0.0367(10) 0.0501(12) 0.0414(10) -0.0033(9) 0.0155(9) 0.0014(8)
C8 0.0428(11) 0.0549(13) 0.0343(9) -0.0050(9) 0.0138(8) -0.0052(9)
C9 0.0476(11) 0.0325(11) 0.0421(10) 0.0034(8) 0.0093(9) 0.0020(9)
C10 0.0427(11) 0.0543(13) 0.0395(10) -0.0092(9) 0.0135(9) -0.0019(9)
C11 0.0422(10) 0.0339(10) 0.0391(10) 0.0029(8) 0.0091(8) 0.0004(8)
C12 0.0461(11) 0.0403(11) 0.0439(11) 0.0071(9) 0.0030(9) 0.0032(9)
C13 0.0568(12) 0.0373(11) 0.0432(11) -0.0031(9) 0.0074(10) -0.0075(9)
C14 0.0633(13) 0.0471(12) 0.0445(11) 0.0025(9) 0.0212(10) 0.0073(10)
C15 0.0472(12) 0.0458(12) 0.0547(12) 0.0051(10) 0.0096(10) -0.0085(10)
C16 0.0454(11) 0.0494(13) 0.0391(10) 0.0007(9) -0.0017(9) -0.0060(9)
C17 0.0365(10) 0.0650(14) 0.0467(11) -0.0031(10) 0.0180(9) -0.0048(9)
C18 0.0358(11) 0.0871(19) 0.0664(15) -0.0016(13) 0.0111(11) -0.0096(11)
C19 0.0700(16) 0.0471(14) 0.0609(15) -0.0007(11) -0.0065(13) -0.0192(12)
C20 0.0486(12) 0.0609(15) 0.0704(15) 0.0140(12) 0.0233(12) -0.0055(11)
C21 0.103(2) 0.0468(14) 0.0430(12) -0.0082(10) 0.0093(13) 0.0030(14)
C22 0.0762(17) 0.0598(16) 0.0506(13) 0.0178(11) -0.0019(12) -0.0086(13)
C23 0.0820(17) 0.0520(14) 0.0848(17) 0.0097(12) 0.0506(15) 0.0130(12)
Si1 0.0348(3) 0.0354(3) 0.0375(3) 0.0055(2) 0.0101(2) 0.0004(2)

loop_
_atom_type_symbol
_atom_type_description
_atom_type_scat_dispersion_real
_atom_type_scat_dispersion_imag
_atom_type_scat_source
C C 0.0033 0.0016 'International Tables Vol C Tables 4.2.6.8 and 6.1.1.4'
H H 0.0000 0.0000 'International Tables Vol C Tables 4.2.6.8 and 6.1.1.4'
N N 0.0061 0.0033 'International Tables Vol C Tables 4.2.6.8 and 6.1.1.4'
O O 0.0106 0.0060 'International Tables Vol C Tables 4.2.6.8 and 6.1.1.4'
Si Si 0.0817 0.0704 'International Tables Vol C Tables 4.2.6.8 and 6.1.1.4'

loop_
_geom_angle_atom_site_label_1
_geom_angle_atom_site_label_2
_geom_angle_atom_site_label_3
_geom_angle
N2 N1 C9 118.11(15)
N2 N1 C5 125.34(14)
C9 N1 C5 113.31(14)
C15 N2 C14 110.29(18)
C15 N2 N1 124.67(17)
C14 N2 N1 124.36(17)
C6 O2 C18 116.77(17)
C3 C1 C11 119.00(16)
C3 C1 C5 131.27(16)
C11 C1 C5 109.39(16)
C5 C2 C4 122.31(16)
C5 C2 Si1 126.83(14)
C4 C2 Si1 110.85(12)
C13 C3 C1 118.54(18)
C13 C3 H3 120.7
C1 C3 H3 120.7
C8 C4 C7 117.72(17)
C8 C4 C2 118.14(16)
C7 C4 C2 123.75(17)
C2 C5 N1 126.81(16)
C2 C5 C1 130.78(17)
N1 C5 C1 102.38(14)
O2 C6 C17 124.71(18)
O2 C6 C10 115.72(17)
C17 C6 C10 119.56(18)
C10 C7 C4 121.04(18)
C10 C7 H7 119.5
C4 C7 H7 119.5
C4 C8 C17 122.03(18)
C4 C8 H8 119.0
C17 C8 H8 119.0
O1 C9 N1 124.74(18)
O1 C9 C11 130.56(18)
N1 C9 C11 104.70(15)
C7 C10 C6 120.49(18)
C7 C10 H10 119.8
C6 C10 H10 119.8
C1 C11 C12 122.50(18)
C1 C11 C9 109.44(16)
C12 C11 C9 127.83(18)
C16 C12 C11 117.73(19)
C16 C12 H12 121.1
C11 C12 H12 121.1
C16 C13 C3 121.63(19)
C16 C13 H13 119.2
C3 C13 H13 119.2
C21 C14 N2 106.7(2)
C21 C14 H14 126.6
N2 C14 H14 126.6
C19 C15 N2 106.6(2)
C19 C15 H15 126.7
N2 C15 H15 126.7
C12 C16 C13 120.51(18)
C12 C16 H16 119.7
C13 C16 H16 119.7
C6 C17 C8 119.14(18)
C6 C17 H17 120.4
C8 C17 H17 120.4
O2 C18 H18A 109.5
O2 C18 H18B 109.5
H18A C18 H18B 109.5
O2 C18 H18C 109.5
H18A C18 H18C 109.5
H18B C18 H18C 109.5
C15 C19 C21 108.2(2)
C15 C19 H19 125.9
C21 C19 H19 125.9
Si1 C20 H20A 109.5
Si1 C20 H20B 109.5
H20A C20 H20B 109.5
Si1 C20 H20C 109.5
H20A C20 H20C 109.5
H20B C20 H20C 109.5
C14 C21 C19 108.2(2)
C14 C21 H21 125.9
C19 C21 H21 125.9
Si1 C22 H22A 109.5
Si1 C22 H22B 109.5
H22A C22 H22B 109.5
Si1 C22 H22C 109.5
H22A C22 H22C 109.5
H22B C22 H22C 109.5
Si1 C23 H23A 109.5
Si1 C23 H23B 109.5
H23A C23 H23B 109.5
Si1 C23 H23C 109.5
H23A C23 H23C 109.5
H23B C23 H23C 109.5
C23 Si1 C20 111.78(12)
C23 Si1 C22 107.08(13)
C20 Si1 C22 106.19(12)
C23 Si1 C2 112.39(10)
C20 Si1 C2 111.99(10)
C22 Si1 C2 106.95(10)

loop_
_geom_bond_atom_site_label_1
_geom_bond_atom_site_label_2
_geom_bond_distance
N1 N2 1.381(2)
N1 C9 1.397(2)
N1 C5 1.438(2)
N2 C15 1.362(3)
N2 C14 1.369(3)
O1 C9 1.213(2)
O2 C6 1.373(2)
O2 C18 1.422(3)
C1 C3 1.388(3)
C1 C11 1.390(3)
C1 C5 1.483(2)
C2 C5 1.344(2)
C2 C4 1.508(2)
C2 Si1 1.9070(19)
C3 C13 1.386(3)
C3 H3 0.9300
C4 C8 1.379(3)
C4 C7 1.387(2)
C6 C17 1.377(3)
C6 C10 1.385(3)
C7 C10 1.374(3)
C7 H7 0.9300
C8 C17 1.391(3)
C8 H8 0.9300
C9 C11 1.458(3)
C10 H10 0.9300
C11 C12 1.390(3)
C12 C16 1.374(3)
C12 H12 0.9300
C13 C16 1.386(3)
C13 H13 0.9300
C14 C21 1.350(3)
C14 H14 0.9300
C15 C19 1.359(3)
C15 H15 0.9300
C16 H16 0.9300
C17 H17 0.9300
C18 H18A 0.9600
C18 H18B 0.9600
C18 H18C 0.9600
C19 C21 1.395(4)
C19 H19 0.9300
C20 Si1 1.859(2)
C20 H20A 0.9600
C20 H20B 0.9600
C20 H20C 0.9600
C21 H21 0.9300
C22 Si1 1.861(2)
C22 H22A 0.9600
C22 H22B 0.9600
C22 H22C 0.9600
C23 Si1 1.852(2)
C23 H23A 0.9600
C23 H23B 0.9600
C23 H23C 0.9600
